data_4101514
loop_
_publ_author_name
'Huang, Hui'
'Hughes, Russell P'
'Landis, Clark R'
'Rheingold, Arnold L'

_publ_section_title
;
 The simplest binary fluorocarbon as a ligand. Synthetic,
 spectroscopic, crystallographic, and computational studies of a
 molybdenum complex of terminally ligated carbon monofluoride
 (fluoromethylidyne).
;
_journal_issue 23
_journal_name_full 'Journal of the American Chemical Society'
_journal_page_first 7454
_journal_page_last 7455
_journal_paper_doi 10.1021/ja062510k
_journal_volume 128
_journal_year 2006
_chemical_formula_sum 'C19 H15 Co2 F Mo O8'
_chemical_formula_weight 604.11
_chemical_name_systematic
; 

 ? 

;
_space_group_IT_number 14
_symmetry_cell_setting monoclinic
_symmetry_space_group_name_Hall '-P 2ybc'
_symmetry_space_group_name_H-M 'P 1 21/c 1'
_atom_sites_solution_hydrogens geom
_atom_sites_solution_primary direct
_atom_sites_solution_secondary difmap
_audit_creation_method SHELXL-97
_cell_angle_alpha 90.00
_cell_angle_beta 93.529(3)
_cell_angle_gamma 90.00
_cell_formula_units_Z 4
_cell_length_a 8.8400(14)
_cell_length_b 11.1894(17)
_cell_length_c 22.168(3)
_cell_measurement_reflns_used 5884
_cell_measurement_temperature 208(2)
_cell_measurement_theta_max 27.73
_cell_measurement_theta_min 2.59
_cell_volume 2188.6(6)
_computing_cell_refinement 'Bruker SMART'
_computing_data_collection 'Bruker SMART'
_computing_data_reduction 'Bruker SAINT'
_computing_molecular_graphics 'Bruker SHELXTL'
_computing_publication_material 'Bruker SHELXTL'
_computing_structure_refinement 'SHELXL-97 (Sheldrick, 1997)'
_computing_structure_solution 'SHELXS-97 (Sheldrick, 1990)'
_diffrn_ambient_temperature 208(2)
_diffrn_measured_fraction_theta_full 0.962
_diffrn_measured_fraction_theta_max 0.962
_diffrn_measurement_device_type 'CCD area detector'
_diffrn_measurement_method 'phi and omega scans'
_diffrn_radiation_monochromator graphite
_diffrn_radiation_source 'fine-focus sealed tube'
_diffrn_radiation_type MoK\a
_diffrn_radiation_wavelength 0.71073
_diffrn_reflns_av_R_equivalents 0.0557
_diffrn_reflns_av_sigmaI/netI 0.0690
_diffrn_reflns_limit_h_max 11
_diffrn_reflns_limit_h_min -11
_diffrn_reflns_limit_k_max 14
_diffrn_reflns_limit_k_min -14
_diffrn_reflns_limit_l_max 28
_diffrn_reflns_limit_l_min -28
_diffrn_reflns_number 16002
_diffrn_reflns_theta_full 28.04
_diffrn_reflns_theta_max 28.04
_diffrn_reflns_theta_min 1.84
_exptl_absorpt_coefficient_mu 2.113
_exptl_absorpt_correction_T_max 0.9017
_exptl_absorpt_correction_T_min 0.4854
_exptl_absorpt_correction_type multi-scan
_exptl_absorpt_process_details sadabs
_exptl_crystal_colour red-brown
_exptl_crystal_density_diffrn 1.833
_exptl_crystal_density_method 'not measured'
_exptl_crystal_description needle
_exptl_crystal_F_000 1192
_exptl_crystal_size_max 0.40
_exptl_crystal_size_mid 0.10
_exptl_crystal_size_min 0.05
_refine_diff_density_max 0.800
_refine_diff_density_min -0.599
_refine_diff_density_rms 0.111
_refine_ls_extinction_method none
_refine_ls_goodness_of_fit_ref 1.005
_refine_ls_hydrogen_treatment mixed
_refine_ls_matrix_type full
_refine_ls_number_parameters 280
_refine_ls_number_reflns 5111
_refine_ls_number_restraints 0
_refine_ls_restrained_S_all 1.005
_refine_ls_R_factor_all 0.0787
_refine_ls_R_factor_gt 0.0499
_refine_ls_shift/su_max 0.004
_refine_ls_shift/su_mean 0.001
_refine_ls_structure_factor_coef Fsqd
_refine_ls_weighting_details 'calc w=1/[\s^2^(Fo^2^)+(0.0400P)^2^+2.0000P] where P=(Fo^2^+2Fc^2^)/3'
_refine_ls_weighting_scheme calc
_refine_ls_wR_factor_gt 0.0906
_refine_ls_wR_factor_ref 0.0973
_reflns_number_gt 3820
_reflns_number_total 5111
_reflns_threshold_expression >2sigma(I)
_cod_data_source_file ja062510ksi20060509_034622.cif
_cod_data_source_block rph375
_cod_depositor_comments
;
The following automatic conversions were performed:
'_symmetry_cell_setting' value 'Monoclinic' changed to 'monoclinic'
according to '/home/saulius/struct/CIF-dictionaries/cif_core.dic'
dictionary named 'cif_core.dic' version 2.4.1 from 2010-06-29.

Automatic conversion script
Id: cif_fix_enum 1527 2010-12-29 10:47:43Z saulius 
;
_cod_original_sg_symbol_H-M P2(1)/c
_cod_database_code 4101514

loop_
_symmetry_equiv_pos_as_xyz
'x, y, z'
'-x, y+1/2, -z+1/2'
'-x, -y, -z'
'x, -y-1/2, z-1/2'

loop_
_atom_site_label
_atom_site_type_symbol
_atom_site_fract_x
_atom_site_fract_y
_atom_site_fract_z
_atom_site_U_iso_or_equiv
_atom_site_adp_type
_atom_site_occupancy
_atom_site_symmetry_multiplicity
_atom_site_calc_flag
_atom_site_refinement_flags
Mo1 Mo 0.25237(4) 0.68683(3) 0.348577(15) 0.02287(10) Uani 1 1 d .
Co1 Co 0.41284(7) 0.74390(5) 0.45486(2) 0.02643(15) Uani 1 1 d .
Co2 Co 0.16532(7) 0.84825(5) 0.43279(3) 0.03248(16) Uani 1 1 d .
F9 F 0.1444(3) 0.6045(2) 0.47339(11) 0.0394(6) Uani 1 1 d .
O1 O 0.5881(4) 0.7232(3) 0.31966(15) 0.0488(9) Uani 1 1 d .
O2 O 0.2104(5) 0.9277(3) 0.27995(16) 0.0567(10) Uani 1 1 d .
O3 O 0.6103(5) 0.9501(3) 0.43336(18) 0.0627(11) Uani 1 1 d .
O4 O 0.3994(5) 0.7458(3) 0.58620(15) 0.0610(11) Uani 1 1 d .
O5 O 0.6084(4) 0.5363(3) 0.44559(15) 0.0525(10) Uani 1 1 d .
O6 O -0.1256(5) 0.8658(4) 0.3647(2) 0.0739(13) Uani 1 1 d .
O7 O 0.0632(5) 0.8618(4) 0.55530(18) 0.0770(13) Uani 1 1 d .
O8 O 0.2909(5) 1.0855(3) 0.4090(2) 0.0757(13) Uani 1 1 d .
C1 C 0.4666(5) 0.7135(4) 0.33480(19) 0.0330(10) Uani 1 1 d .
C2 C 0.2267(5) 0.8433(4) 0.3096(2) 0.0370(11) Uani 1 1 d .
C3 C 0.5351(5) 0.8694(4) 0.4406(2) 0.0371(11) Uani 1 1 d .
C4 C 0.4042(5) 0.7478(4) 0.5356(2) 0.0371(11) Uani 1 1 d .
C5 C 0.5332(5) 0.6172(4) 0.44996(18) 0.0337(10) Uani 1 1 d .
C6 C -0.0124(6) 0.8580(4) 0.3909(3) 0.0482(13) Uani 1 1 d .
C7 C 0.1041(6) 0.8584(5) 0.5080(3) 0.0507(14) Uani 1 1 d .
C8 C 0.2419(6) 0.9952(4) 0.4175(2) 0.0480(13) Uani 1 1 d .
C9 C 0.2143(5) 0.6853(4) 0.43852(17) 0.0271(9) Uani 1 1 d .
C11 C 0.1835(5) 0.4823(3) 0.34467(18) 0.0293(10) Uani 1 1 d .
C12 C 0.2886(6) 0.5059(4) 0.30022(19) 0.0345(10) Uani 1 1 d .
C13 C 0.2204(6) 0.5891(4) 0.25810(18) 0.0367(11) Uani 1 1 d .
C14 C 0.0727(5) 0.6163(4) 0.27670(19) 0.0367(11) Uani 1 1 d .
C15 C 0.0501(5) 0.5505(4) 0.33031(19) 0.0311(10) Uani 1 1 d .
C16 C 0.2030(6) 0.3903(4) 0.3929(2) 0.0435(12) Uani 1 1 d .
H16A H 0.1646 0.3143 0.3776 0.065 Uiso 1 1 calc R
H16B H 0.1474 0.4142 0.4273 0.065 Uiso 1 1 calc R
H16C H 0.3097 0.3826 0.4053 0.065 Uiso 1 1 calc R
C17 C 0.4355(6) 0.4424(5) 0.2941(3) 0.0550(15) Uani 1 1 d .
H17A H 0.4171 0.3680 0.2724 0.082 Uiso 1 1 calc R
H17B H 0.4822 0.4256 0.3339 0.082 Uiso 1 1 calc R
H17C H 0.5025 0.4925 0.2719 0.082 Uiso 1 1 calc R
C18 C 0.2851(7) 0.6310(5) 0.2006(2) 0.0582(16) Uani 1 1 d .
H18A H 0.2560 0.5759 0.1681 0.087 Uiso 1 1 calc R
H18B H 0.3947 0.6341 0.2061 0.087 Uiso 1 1 calc R
H18C H 0.2462 0.7100 0.1904 0.087 Uiso 1 1 calc R
C19 C -0.0443(6) 0.6895(5) 0.2413(2) 0.0533(14) Uani 1 1 d .
H19A H -0.1051 0.6378 0.2144 0.080 Uiso 1 1 calc R
H19B H 0.0057 0.7491 0.2177 0.080 Uiso 1 1 calc R
H19C H -0.1092 0.7290 0.2689 0.080 Uiso 1 1 calc R
C20 C -0.0939(6) 0.5419(4) 0.3616(2) 0.0453(12) Uani 1 1 d .
H20A H -0.1541 0.4761 0.3448 0.068 Uiso 1 1 calc R
H20B H -0.1503 0.6158 0.3561 0.068 Uiso 1 1 calc R
H20C H -0.0711 0.5281 0.4044 0.068 Uiso 1 1 calc R

loop_
_atom_site_aniso_label
_atom_site_aniso_U_11
_atom_site_aniso_U_22
_atom_site_aniso_U_33
_atom_site_aniso_U_23
_atom_site_aniso_U_13
_atom_site_aniso_U_12
Mo1 0.0236(2) 0.02230(18) 0.02244(17) 0.00103(14) -0.00040(13) -0.00006(15)
Co1 0.0275(3) 0.0269(3) 0.0246(3) -0.0019(2) -0.0011(2) 0.0025(2)
Co2 0.0291(4) 0.0263(3) 0.0419(4) -0.0067(2) 0.0003(3) 0.0064(2)
F9 0.0477(17) 0.0368(14) 0.0347(14) 0.0022(11) 0.0117(12) -0.0127(12)
O1 0.033(2) 0.068(2) 0.046(2) 0.0081(17) 0.0097(17) 0.0011(17)
O2 0.079(3) 0.0373(19) 0.054(2) 0.0182(16) 0.003(2) 0.0119(19)
O3 0.059(3) 0.051(2) 0.079(3) -0.013(2) 0.018(2) -0.021(2)
O4 0.082(3) 0.071(3) 0.030(2) -0.0104(17) 0.0040(19) 0.023(2)
O5 0.060(3) 0.049(2) 0.050(2) 0.0127(17) 0.0153(19) 0.0243(19)
O6 0.039(3) 0.076(3) 0.104(3) -0.023(3) -0.015(2) 0.016(2)
O7 0.086(3) 0.090(3) 0.057(3) -0.014(2) 0.024(2) 0.029(3)
O8 0.075(3) 0.030(2) 0.118(4) 0.005(2) -0.021(3) -0.003(2)
C1 0.037(3) 0.035(2) 0.026(2) 0.0044(18) -0.003(2) 0.001(2)
C2 0.034(3) 0.034(2) 0.043(3) 0.004(2) 0.000(2) 0.003(2)
C3 0.031(3) 0.040(3) 0.040(3) -0.005(2) -0.002(2) -0.001(2)
C4 0.035(3) 0.038(3) 0.038(3) -0.004(2) 0.000(2) 0.011(2)
C5 0.041(3) 0.036(2) 0.024(2) 0.0061(18) 0.001(2) -0.001(2)
C6 0.036(3) 0.040(3) 0.069(4) -0.010(3) 0.002(3) 0.009(2)
C7 0.045(3) 0.053(3) 0.054(3) -0.014(3) 0.004(3) 0.017(3)
C8 0.048(3) 0.033(3) 0.060(3) -0.006(2) -0.022(3) 0.012(2)
C9 0.029(2) 0.026(2) 0.026(2) -0.0042(17) 0.0040(18) -0.0038(18)
C11 0.039(3) 0.0196(19) 0.029(2) -0.0028(16) -0.002(2) -0.0016(18)
C12 0.043(3) 0.027(2) 0.033(2) -0.0108(18) 0.001(2) 0.000(2)
C13 0.046(3) 0.042(3) 0.022(2) -0.0030(18) -0.001(2) -0.010(2)
C14 0.040(3) 0.035(2) 0.032(2) 0.0049(19) -0.013(2) -0.006(2)
C15 0.030(3) 0.027(2) 0.035(2) -0.0015(18) -0.006(2) -0.0053(19)
C16 0.062(4) 0.028(2) 0.039(3) 0.002(2) -0.007(2) 0.001(2)
C17 0.055(4) 0.048(3) 0.063(4) -0.019(3) 0.012(3) 0.007(3)
C18 0.076(4) 0.065(4) 0.033(3) -0.002(3) 0.005(3) -0.021(3)
C19 0.058(4) 0.048(3) 0.050(3) 0.014(2) -0.027(3) -0.011(3)
C20 0.035(3) 0.047(3) 0.053(3) -0.001(2) 0.000(2) -0.007(2)

loop_
_atom_type_symbol
_atom_type_description
_atom_type_scat_dispersion_real
_atom_type_scat_dispersion_imag
_atom_type_scat_source
C C 0.0033 0.0016 'International Tables Vol C Tables 4.2.6.8 and 6.1.1.4'
H H 0.0000 0.0000 'International Tables Vol C Tables 4.2.6.8 and 6.1.1.4'
O O 0.0106 0.0060 'International Tables Vol C Tables 4.2.6.8 and 6.1.1.4'
F F 0.0171 0.0103 'International Tables Vol C Tables 4.2.6.8 and 6.1.1.4'
Co Co 0.3494 0.9721 'International Tables Vol C Tables 4.2.6.8 and 6.1.1.4'
Mo Mo -1.6832 0.6857 'International Tables Vol C Tables 4.2.6.8 and 6.1.1.4'

loop_
_geom_angle_atom_site_label_1
_geom_angle_atom_site_label_2
_geom_angle_atom_site_label_3
_geom_angle
C2 Mo1 C1 83.24(19)
C2 Mo1 C9 114.60(18)
C1 Mo1 C9 111.85(17)
C2 Mo1 C13 92.07(18)
C1 Mo1 C13 90.26(18)
C9 Mo1 C13 146.44(16)
C2 Mo1 C14 86.86(18)
C1 Mo1 C14 124.94(17)
C9 Mo1 C14 121.41(17)
C13 Mo1 C14 36.08(17)
C2 Mo1 C12 126.25(18)
C1 Mo1 C12 84.19(17)
C9 Mo1 C12 118.61(16)
C13 Mo1 C12 36.03(16)
C14 Mo1 C12 59.61(17)
C2 Mo1 C15 115.78(17)
C1 Mo1 C15 143.01(17)
C9 Mo1 C15 89.63(16)
C13 Mo1 C15 59.35(16)
C14 Mo1 C15 35.34(15)
C12 Mo1 C15 58.87(16)
C2 Mo1 C11 145.57(18)
C1 Mo1 C11 112.96(17)
C9 Mo1 C11 88.28(15)
C13 Mo1 C11 59.21(15)
C14 Mo1 C11 58.82(15)
C12 Mo1 C11 35.22(15)
C15 Mo1 C11 35.00(15)
C2 Mo1 Co2 71.43(14)
C1 Mo1 Co2 108.68(13)
C9 Mo1 Co2 43.19(11)
C13 Mo1 Co2 152.57(13)
C14 Mo1 Co2 118.89(12)
C12 Mo1 Co2 160.24(11)
C15 Mo1 Co2 107.49(11)
C11 Mo1 Co2 125.39(10)
C2 Mo1 Co1 102.11(14)
C1 Mo1 Co1 69.24(12)
C9 Mo1 Co1 43.34(12)
C13 Mo1 Co1 153.13(13)
C14 Mo1 Co1 164.51(12)
C12 Mo1 Co1 121.30(12)
C15 Mo1 Co1 129.86(11)
C11 Mo1 Co1 111.94(10)
Co2 Mo1 Co1 54.21(2)
C5 Co1 C4 98.19(19)
C5 Co1 C3 104.0(2)
C4 Co1 C3 102.6(2)
C5 Co1 C9 105.3(2)
C4 Co1 C9 96.0(2)
C3 Co1 C9 142.5(2)
C5 Co1 Co2 151.50(15)
C4 Co1 Co2 95.35(15)
C3 Co1 Co2 97.34(15)
C9 Co1 Co2 48.17(12)
C5 Co1 Mo1 92.39(14)
C4 Co1 Mo1 143.91(16)
C3 Co1 Mo1 108.18(15)
C9 Co1 Mo1 47.95(12)
Co2 Co1 Mo1 62.74(2)
C6 Co2 C7 100.1(2)
C6 Co2 C8 100.0(2)
C7 Co2 C8 104.7(2)
C6 Co2 C9 106.7(2)
C7 Co2 C9 94.6(2)
C8 Co2 C9 143.5(2)
C6 Co2 Co1 149.85(16)
C7 Co2 Co1 99.14(17)
C8 Co2 Co1 97.32(16)
C9 Co2 Co1 48.53(13)
C6 Co2 Mo1 87.76(16)
C7 Co2 Mo1 142.25(17)
C8 Co2 Mo1 110.22(17)
C9 Co2 Mo1 48.14(12)
Co1 Co2 Mo1 63.06(2)
O1 C1 Mo1 171.4(4)
O2 C2 Mo1 171.4(4)
O3 C3 Co1 177.6(4)
O4 C4 Co1 177.4(4)
O5 C5 Co1 178.5(4)
O6 C6 Co2 179.0(5)
O7 C7 Co2 178.0(6)
O8 C8 Co2 178.7(5)
F9 C9 Co2 124.9(3)
F9 C9 Co1 124.8(3)
Co2 C9 Co1 83.30(16)
F9 C9 Mo1 131.9(3)
Co2 C9 Mo1 88.67(16)
Co1 C9 Mo1 88.71(16)
C12 C11 C15 108.3(4)
C12 C11 C16 125.2(4)
C15 C11 C16 126.1(4)
C12 C11 Mo1 70.6(2)
C15 C11 Mo1 72.4(2)
C16 C11 Mo1 128.6(3)
C11 C12 C13 107.9(4)
C11 C12 C17 125.8(4)
C13 C12 C17 125.8(4)
C11 C12 Mo1 74.1(2)
C13 C12 Mo1 70.6(2)
C17 C12 Mo1 127.0(3)
C12 C13 C14 107.9(4)
C12 C13 C18 126.2(5)
C14 C13 C18 125.5(5)
C12 C13 Mo1 73.4(2)
C14 C13 Mo1 73.1(2)
C18 C13 Mo1 124.2(3)
C15 C14 C13 108.0(4)
C15 C14 C19 126.3(5)
C13 C14 C19 125.3(4)
C15 C14 Mo1 74.2(2)
C13 C14 Mo1 70.8(2)
C19 C14 Mo1 126.5(3)
C14 C15 C11 107.9(4)
C14 C15 C20 126.2(4)
C11 C15 C20 125.5(4)
C14 C15 Mo1 70.5(2)
C11 C15 Mo1 72.6(2)
C20 C15 Mo1 128.3(3)

loop_
_geom_bond_atom_site_label_1
_geom_bond_atom_site_label_2
_geom_bond_distance
Mo1 C2 1.960(4)
Mo1 C1 1.960(5)
Mo1 C9 2.042(4)
Mo1 C13 2.287(4)
Mo1 C14 2.318(4)
Mo1 C12 2.323(4)
Mo1 C15 2.366(4)
Mo1 C11 2.368(4)
Mo1 Co2 2.7416(7)
Mo1 Co1 2.7495(7)
Co1 C5 1.780(5)
Co1 C4 1.796(5)
Co1 C3 1.812(5)
Co1 C9 1.887(4)
Co1 Co2 2.5018(9)
Co2 C6 1.779(6)
Co2 C7 1.787(6)
Co2 C8 1.817(6)
Co2 C9 1.877(4)
F9 C9 1.362(4)
O1 C1 1.150(5)
O2 C2 1.154(5)
O3 C3 1.138(5)
O4 C4 1.126(5)
O5 C5 1.131(5)
O6 C6 1.129(6)
O7 C7 1.131(6)
O8 C8 1.120(6)
C11 C12 1.420(6)
C11 C15 1.424(6)
C11 C16 1.487(6)
C12 C13 1.426(6)
C12 C17 1.493(7)
C13 C14 1.426(7)
C13 C18 1.505(6)
C14 C15 1.423(6)
C14 C19 1.503(6)
C15 C20 1.491(6)
